data_7249172
loop_
_publ_author_name
'Kocek, Hugo'
'Chalupsk\'a, Dominika'
'Dejmek, Milan'
'Dvo\<r\'akov\'a, Alexandra'
'Zgarbov\'a, Michala'
'\<S\'ala, Michal'
'Chalupsk\'y, Karel'
'Kraf\<c\'ikov\'a, Petra'
'Otava, Tom\'a\<s'
'Drexler, Matus'
'Proch\'azkov\'a, Eli\<ska'
'Klepet\'a\<rov\'a, Blanka'
'\<Stefek, Milan'
'Kozic, J\'an'
'Mertl\'ikov\'a-Kaiserov\'a, Helena'
'Boura, Evzen'
'Weber, Jan'
'Nencka, Radim'

_publ_section_title
;
 Discovery of highly potent SARS-CoV-2 nsp14 methyltransferase inhibitors
 based on adenosine 5&#x2032;-carboxamides
;
_journal_name_full 'RSC Medicinal Chemistry'
_journal_paper_doi 10.1039/D4MD00422A
_journal_year 2024
_chemical_absolute_configuration ad
_chemical_formula_moiety 'C17 H18 N6 O5'
_chemical_formula_sum 'C17 H18 N6 O5'
_chemical_formula_weight 386.37
_chemical_name_systematic
(2S,3S,4R,5R)-5-(6-amino-9H-purin-9-yl)-3,4-dihydroxy-N-(3-methoxyphenyl)tetrahydrofuran-2-carboxamide
_space_group_crystal_system monoclinic
_space_group_IT_number 4
_space_group_name_Hall 'P 2yb'
_space_group_name_H-M_alt 'P 1 21 1'
_atom_sites_solution_hydrogens difmap
_atom_sites_solution_primary direct
_audit_update_record
;
2024-06-05 deposited with the CCDC.	2024-07-26 downloaded from the CCDC.
;
_cell_angle_alpha 90
_cell_angle_beta 106.2078(6)
_cell_angle_gamma 90
_cell_formula_units_Z 2
_cell_length_a 7.1764(2)
_cell_length_b 13.7285(3)
_cell_length_c 9.1307(2)
_cell_measurement_reflns_used 9865
_cell_measurement_temperature 180
_cell_measurement_theta_max 70.0489
_cell_measurement_theta_min 3.2191
_cell_volume 863.81(4)
_computing_cell_refinement 'Apex3 (Bruker AXS, 2015)'
_computing_data_collection 'Apex3 (Bruker AXS, 2015)'
_computing_data_reduction 'Apex3 (Bruker AXS, 2015)'
_computing_molecular_graphics 'CAMERON (Watkin et al., 1996)'
_computing_publication_material 'CRYSTALS (Betteridge et al., 2003)'
_computing_structure_refinement 'CRYSTALS (Betteridge et al., 2003)'
_computing_structure_solution 'SIR92 (Altomare et al., 1994)'
_diffrn_ambient_temperature 180
_diffrn_measured_fraction_theta_full 1.000
_diffrn_measured_fraction_theta_max 1.000
_diffrn_measurement_device Area
_diffrn_measurement_device_type 'Bruker Kappa Apex2'
_diffrn_measurement_method '\f & \w scans'
_diffrn_radiation_monochromator graphite
_diffrn_radiation_probe x-ray
_diffrn_radiation_type 'Cu K\a'
_diffrn_radiation_wavelength 1.54178
_diffrn_reflns_av_R_equivalents 0.021
_diffrn_reflns_limit_h_max 8
_diffrn_reflns_limit_h_min -8
_diffrn_reflns_limit_k_max 16
_diffrn_reflns_limit_k_min -16
_diffrn_reflns_limit_l_max 10
_diffrn_reflns_limit_l_min -10
_diffrn_reflns_number 14894
_diffrn_reflns_theta_full 68.245
_diffrn_reflns_theta_max 68.245
_diffrn_reflns_theta_min 5.044
_diffrn_standards_number 0
_exptl_absorpt_coefficient_mu 0.949
_exptl_absorpt_correction_T_max 0.91
_exptl_absorpt_correction_T_min 0.75
_exptl_absorpt_correction_type multi-scan
_exptl_absorpt_process_details 'SADABS (Siemens, 1996)'
_exptl_crystal_colour colourless
_exptl_crystal_density_diffrn 1.485
_exptl_crystal_density_meas ?
_exptl_crystal_density_method 'not measured'
_exptl_crystal_description prism
_exptl_crystal_F_000 404
_exptl_crystal_size_max 0.710
_exptl_crystal_size_mid 0.200
_exptl_crystal_size_min 0.100
_refine_diff_density_max 0.14
_refine_diff_density_min -0.14
_refine_ls_abs_structure_details
; 
 Parsons, Flack & Wagner (2013), 
 1236 Friedel Pairs 
;
_refine_ls_abs_structure_Flack 0.180(18)
_refine_ls_extinction_coef 98(4)
_refine_ls_extinction_method 'Larson (1970), Equation 22'
_refine_ls_goodness_of_fit_ref 1.0166
_refine_ls_hydrogen_treatment constr
_refine_ls_matrix_type full
_refine_ls_number_parameters 255
_refine_ls_number_reflns 3131
_refine_ls_number_restraints 1
_refine_ls_R_factor_all 0.0224
_refine_ls_R_factor_gt 0.0223
_refine_ls_shift/su_max 0.0006598
_refine_ls_shift/su_mean 0.0000484
_refine_ls_structure_factor_coef F
_refine_ls_weighting_details
;
 Method, part 1, Chebychev polynomial, (Watkin, 1994, Prince, 1982) 
 [weight] = 1.0/[A~0~*T~0~(x)+A~1~*T~1~(x) ... +A~n-1~]*T~n-1~(x)] 
 where A~i~ are the Chebychev coefficients listed below and x= Fcalc/Fmax 
 Method = Robust Weighting (Prince, 1982) 
 W = [weight] * [1-(deltaF/6*sigmaF)^2^]^2^ 
 A~i~ are: 
 0.231 0.260 0.136 0.378E-01 
;
_refine_ls_weighting_scheme calc
_refine_ls_wR_factor_all 0.0243
_refine_ls_wR_factor_gt 0.0242
_refine_ls_wR_factor_ref 0.0242
_reflns_limit_h_max 8
_reflns_limit_h_min -8
_reflns_limit_k_max 16
_reflns_limit_k_min -16
_reflns_limit_l_max 10
_reflns_limit_l_min 0
_reflns_number_gt 3131
_reflns_number_total 3140
_reflns_threshold_expression I>2.0\s(I)
_oxford_diffrn_Wilson_B_factor 1.73
_oxford_diffrn_Wilson_scale 8.91
_oxford_refine_ls_scale 0.3489(5)
_cod_data_source_file d4md00422a2.cif
_cod_data_source_block I_CCDC1
_cod_depositor_comments
;
The following automatic conversions were performed:

data item '_exptl_crystal_density_meas' value 'not measured' was
changed to '?' -- the value is perceived as not measured.

Automatic conversion script
Id: cif_fix_values 8170 2020-07-09 18:12:32Z antanas 
;
_cod_original_sg_symbol_H-M 'P 21'
_cod_database_code 7249172
_oxford_refine_reflns_threshold_expression I>2.0\s(I)
_refine_ls_r_factor_ref 0.0223
_reflns_number_all 3140
_oxford_hooft_y 0.14(3)
_oxford_bijvoet_difference 0.180(18)
_oxford_refined_flack_x 0.12(10)

loop_
_symmetry_equiv_pos_as_xyz
x,y,z
-x,y+1/2,-z

loop_
_atom_site_label
_atom_site_type_symbol
_atom_site_fract_x
_atom_site_fract_y
_atom_site_fract_z
_atom_site_U_iso_or_equiv
_atom_site_occupancy
_atom_site_adp_type
_atom_site_refinement_flags_posn
_atom_site_refinement_flags_adp
_atom_site_refinement_flags_occupancy
_atom_site_disorder_assembly
_atom_site_disorder_group
_atom_site_attached_hydrogens
O1 O 0.85622(10) 0.51582(7) 0.36389(8) 0.0197 1.0000 Uani . . . . . .
C2 C 0.96893(14) 0.43203(9) 0.34777(11) 0.0188 1.0000 Uani . . . . . .
C3 C 1.03171(14) 0.43924(9) 0.20240(12) 0.0195 1.0000 Uani . . . . . .
O4 O 1.15745(12) 0.38226(8) 0.18465(10) 0.0279 1.0000 Uani . . . . . .
N5 N 0.94282(13) 0.50681(8) 0.10142(10) 0.0208 1.0000 Uani . . . . . .
C6 C 0.98232(16) 0.53150(9) -0.03843(12) 0.0197 1.0000 Uani . . . . . .
C7 C 1.13671(16) 0.49196(9) -0.08272(12) 0.0210 1.0000 Uani . . . . . .
C8 C 1.16491(16) 0.52103(9) -0.22103(13) 0.0223 1.0000 Uani . . . . . .
O9 O 1.31198(13) 0.48605(8) -0.27462(10) 0.0342 1.0000 Uani . . . . . .
C10 C 1.4303(2) 0.40926(12) -0.19265(18) 0.0433 1.0000 Uani . . . . . .
C11 C 1.04496(17) 0.58939(10) -0.31280(12) 0.0238 1.0000 Uani . . . . . .
C12 C 0.89383(17) 0.62847(10) -0.26589(13) 0.0265 1.0000 Uani . . . . . .
C13 C 0.86017(16) 0.59952(10) -0.12995(13) 0.0260 1.0000 Uani . . . . . .
C14 C 0.84434(15) 0.34129(9) 0.35154(12) 0.0194 1.0000 Uani . . . . . .
O15 O 0.90286(10) 0.30298(7) 0.50183(8) 0.0222 1.0000 Uani . . . . . .
C16 C 0.64080(15) 0.38575(9) 0.31646(13) 0.0207 1.0000 Uani . . . . . .
C17 C 0.68857(15) 0.48201(9) 0.40148(12) 0.0198 1.0000 Uani . . . . . .
N18 N 0.54255(13) 0.55736(8) 0.36305(10) 0.0217 1.0000 Uani . . . . . .
C19 C 0.47750(15) 0.61174(9) 0.23117(12) 0.0195 1.0000 Uani . . . . . .
N20 N 0.54438(13) 0.61340(8) 0.10707(10) 0.0228 1.0000 Uani . . . . . .
C21 C 0.44170(16) 0.67615(10) 0.00326(13) 0.0244 1.0000 Uani . . . . . .
N22 N 0.29273(14) 0.73320(9) 0.00854(11) 0.0251 1.0000 Uani . . . . . .
C23 C 0.22949(16) 0.72881(9) 0.13368(14) 0.0238 1.0000 Uani . . . . . .
C24 C 0.32595(16) 0.66688(9) 0.25315(12) 0.0208 1.0000 Uani . . . . . .
N25 N 0.29604(13) 0.64868(8) 0.39391(11) 0.0236 1.0000 Uani . . . . . .
C26 C 0.42865(16) 0.58379(10) 0.45491(12) 0.0236 1.0000 Uani . . . . . .
N27 N 0.07638(17) 0.78316(9) 0.13940(13) 0.0362 1.0000 Uani . . . . . .
O28 O 0.51341(11) 0.32626(8) 0.36789(11) 0.0323 1.0000 Uani . . . . . .
H21 H 1.0869 0.4295 0.4317 0.0210 1.0000 Uiso R . . . . .
H71 H 1.2189 0.4467 -0.0214 0.0253 1.0000 Uiso R . . . . .
H101 H 1.5191 0.3929 -0.2500 0.0633 1.0000 Uiso R . . . . .
H103 H 1.5009 0.4328 -0.0915 0.0640 1.0000 Uiso R . . . . .
H102 H 1.3529 0.3554 -0.1823 0.0643 1.0000 Uiso R . . . . .
H111 H 1.0638 0.6055 -0.4078 0.0255 1.0000 Uiso R . . . . .
H121 H 0.8123 0.6754 -0.3287 0.0310 1.0000 Uiso R . . . . .
H131 H 0.7536 0.6249 -0.0980 0.0317 1.0000 Uiso R . . . . .
H141 H 0.8560 0.2939 0.2759 0.0208 1.0000 Uiso R . . . . .
H161 H 0.5933 0.3990 0.2076 0.0247 1.0000 Uiso R . . . . .
H171 H 0.7175 0.4710 0.5104 0.0226 1.0000 Uiso R . . . . .
H211 H 0.4804 0.6805 -0.0873 0.0271 1.0000 Uiso R . . . . .
H261 H 0.4446 0.5562 0.5531 0.0265 1.0000 Uiso R . . . . .
H151 H 0.8282 0.2585 0.5095 0.0331 1.0000 Uiso R . . . . .
H51 H 0.8558 0.5411 0.1260 0.0268 1.0000 Uiso R . . . . .
H271 H 0.0214 0.8195 0.0621 0.0444 1.0000 Uiso R . . . . .
H272 H 0.0445 0.7910 0.2241 0.0426 1.0000 Uiso R . . . . .
H281 H 0.4020 0.3411 0.3257 0.0489 1.0000 Uiso R . . . . .

loop_
_atom_site_aniso_label
_atom_site_aniso_U_11
_atom_site_aniso_U_22
_atom_site_aniso_U_33
_atom_site_aniso_U_23
_atom_site_aniso_U_13
_atom_site_aniso_U_12
O1 0.0206(3) 0.0192(3) 0.0214(4) 0.0004(3) 0.0092(3) -0.0020(3)
C2 0.0169(5) 0.0215(5) 0.0180(5) 0.0016(4) 0.0050(4) 0.0016(4)
C3 0.0162(5) 0.0222(5) 0.0217(5) 0.0010(4) 0.0079(4) -0.0028(4)
O4 0.0246(4) 0.0336(4) 0.0294(4) 0.0092(3) 0.0138(3) 0.0091(3)
N5 0.0212(4) 0.0234(5) 0.0208(4) 0.0033(4) 0.0107(4) 0.0029(4)
C6 0.0220(5) 0.0196(5) 0.0184(5) 0.0007(4) 0.0071(4) -0.0036(4)
C7 0.0236(5) 0.0192(5) 0.0218(5) 0.0025(4) 0.0091(4) -0.0011(4)
C8 0.0258(5) 0.0202(5) 0.0239(5) -0.0029(4) 0.0117(4) -0.0040(4)
O9 0.0416(5) 0.0360(5) 0.0347(5) 0.0109(4) 0.0265(4) 0.0108(4)
C10 0.0504(8) 0.0407(7) 0.0515(8) 0.0165(6) 0.0350(7) 0.0183(6)
C11 0.0306(6) 0.0246(5) 0.0174(5) -0.0000(4) 0.0086(4) -0.0064(5)
C12 0.0272(6) 0.0278(6) 0.0234(6) 0.0056(4) 0.0050(4) 0.0001(5)
C13 0.0242(5) 0.0295(6) 0.0266(6) 0.0046(5) 0.0109(5) 0.0038(5)
C14 0.0199(5) 0.0211(5) 0.0176(5) 0.0016(4) 0.0061(4) -0.0008(4)
O15 0.0228(4) 0.0239(4) 0.0200(4) 0.0066(3) 0.0062(3) -0.0014(3)
C16 0.0182(5) 0.0219(5) 0.0220(5) 0.0052(4) 0.0055(4) -0.0009(4)
C17 0.0204(5) 0.0236(5) 0.0178(5) 0.0032(4) 0.0092(4) 0.0022(4)
N18 0.0237(5) 0.0239(5) 0.0200(5) 0.0028(4) 0.0102(4) 0.0039(4)
C19 0.0215(5) 0.0187(5) 0.0193(5) 0.0001(4) 0.0072(4) -0.0010(4)
N20 0.0244(4) 0.0262(5) 0.0199(4) 0.0020(4) 0.0097(4) 0.0024(4)
C21 0.0254(5) 0.0278(6) 0.0218(5) 0.0034(5) 0.0095(4) 0.0010(5)
N22 0.0263(5) 0.0249(5) 0.0245(5) 0.0035(4) 0.0078(4) 0.0025(4)
C23 0.0255(5) 0.0187(5) 0.0284(6) -0.0007(4) 0.0096(5) 0.0004(4)
C24 0.0219(5) 0.0191(5) 0.0234(5) -0.0020(4) 0.0093(4) 0.0000(4)
N25 0.0261(5) 0.0227(4) 0.0257(5) -0.0002(4) 0.0136(4) 0.0017(4)
C26 0.0279(5) 0.0254(5) 0.0211(5) 0.0024(4) 0.0126(4) 0.0028(5)
N27 0.0400(6) 0.0366(6) 0.0368(6) 0.0106(5) 0.0183(5) 0.0195(5)
O28 0.0183(4) 0.0310(4) 0.0468(5) 0.0164(4) 0.0080(3) -0.0012(3)

loop_
_atom_type_symbol
_atom_type_scat_dispersion_real
_atom_type_scat_dispersion_imag
_atom_type_scat_Cromer_Mann_a1
_atom_type_scat_Cromer_Mann_b1
_atom_type_scat_Cromer_Mann_a2
_atom_type_scat_Cromer_Mann_b2
_atom_type_scat_Cromer_Mann_a3
_atom_type_scat_Cromer_Mann_b3
_atom_type_scat_Cromer_Mann_a4
_atom_type_scat_Cromer_Mann_b4
_atom_type_scat_Cromer_Mann_c
_atom_type_scat_source
C 0.0181 0.0091 2.3100 20.8439 1.0200 10.2075 1.5886 0.5687 0.8650 51.6512 0.2156 'International Tables Vol C 4.2.6.8 and 6.1.1.4'
H 0.0000 0.0000 0.4930 10.5109 0.3229 26.1257 0.1402 3.1424 0.0408 57.7998 0.0030 'International Tables Vol C 4.2.6.8 and 6.1.1.4'
N 0.0311 0.0180 12.2126 0.0057 3.1322 9.8933 2.0125 28.9975 1.1663 0.5826 -11.5290 'International Tables Vol C 4.2.6.8 and 6.1.1.4'
O 0.0492 0.0322 3.0485 13.2771 2.2868 5.7011 1.5463 0.3239 0.8670 32.9089 0.2508 'International Tables Vol C 4.2.6.8 and 6.1.1.4'

loop_
_geom_angle_atom_site_label_1
_geom_angle_site_symmetry_1
_geom_angle_atom_site_label_2
_geom_angle_site_symmetry_2
_geom_angle_atom_site_label_3
_geom_angle_site_symmetry_3
_geom_angle
_geom_angle_publ_flag
C2 . O1 . C17 . 107.61(7) yes
O1 . C2 . C3 . 110.49(8) yes
O1 . C2 . C14 . 107.36(8) yes
C3 . C2 . C14 . 112.83(9) yes
O1 . C2 . H21 . 109.9 no
C3 . C2 . H21 . 106.6 no
C14 . C2 . H21 . 109.7 no
C2 . C3 . O4 . 118.54(10) yes
C2 . C3 . N5 . 116.53(9) yes
O4 . C3 . N5 . 124.93(10) yes
C3 . N5 . C6 . 127.39(9) yes
C3 . N5 . H51 . 116.2 no
C6 . N5 . H51 . 116.4 no
N5 . C6 . C7 . 122.80(9) yes
N5 . C6 . C13 . 116.70(10) yes
C7 . C6 . C13 . 120.49(10) yes
C6 . C7 . C8 . 118.76(10) yes
C6 . C7 . H71 . 120.6 no
C8 . C7 . H71 . 120.6 no
C7 . C8 . O9 . 123.08(10) yes
C7 . C8 . C11 . 121.30(10) yes
O9 . C8 . C11 . 115.61(10) yes
C8 . O9 . C10 . 118.49(9) yes
O9 . C10 . H101 . 106.0 no
O9 . C10 . H103 . 109.1 no
H101 . C10 . H103 . 110.2 no
O9 . C10 . H102 . 110.5 no
H101 . C10 . H102 . 111.7 no
H103 . C10 . H102 . 109.2 no
C8 . C11 . C12 . 118.98(10) yes
C8 . C11 . H111 . 119.4 no
C12 . C11 . H111 . 121.5 no
C11 . C12 . C13 . 120.94(11) yes
C11 . C12 . H121 . 118.8 no
C13 . C12 . H121 . 120.3 no
C6 . C13 . C12 . 119.52(11) yes
C6 . C13 . H131 . 119.0 no
C12 . C13 . H131 . 121.5 no
C2 . C14 . O15 . 107.73(8) yes
C2 . C14 . C16 . 101.46(8) yes
O15 . C14 . C16 . 110.94(9) yes
C2 . C14 . H141 . 111.2 no
O15 . C14 . H141 . 112.2 no
C16 . C14 . H141 . 112.7 no
C14 . O15 . H151 . 109.3 no
C14 . C16 . C17 . 99.98(8) yes
C14 . C16 . O28 . 111.77(9) yes
C17 . C16 . O28 . 114.22(9) yes
C14 . C16 . H161 . 109.3 no
C17 . C16 . H161 . 108.9 no
O28 . C16 . H161 . 112.1 no
C16 . C17 . O1 . 104.25(8) yes
C16 . C17 . N18 . 116.93(9) yes
O1 . C17 . N18 . 108.29(8) yes
C16 . C17 . H171 . 109.9 no
O1 . C17 . H171 . 110.3 no
N18 . C17 . H171 . 107.1 no
C17 . N18 . C19 . 130.09(9) yes
C17 . N18 . C26 . 123.78(9) yes
C19 . N18 . C26 . 105.99(9) yes
N18 . C19 . N20 . 128.91(10) yes
N18 . C19 . C24 . 104.89(9) yes
N20 . C19 . C24 . 126.20(10) yes
C19 . N20 . C21 . 110.55(9) yes
N20 . C21 . N22 . 129.71(10) yes
N20 . C21 . H211 . 115.0 no
N22 . C21 . H211 . 115.3 no
C21 . N22 . C23 . 117.89(9) yes
N22 . C23 . C24 . 118.54(10) yes
N22 . C23 . N27 . 118.89(10) yes
C24 . C23 . N27 . 122.57(11) yes
C23 . C24 . C19 . 117.09(10) yes
C23 . C24 . N25 . 131.34(10) yes
C19 . C24 . N25 . 111.57(9) yes
C24 . N25 . C26 . 103.61(9) yes
N18 . C26 . N25 . 113.94(10) yes
N18 . C26 . H261 . 122.4 no
N25 . C26 . H261 . 123.7 no
C23 . N27 . H271 . 118.8 no
C23 . N27 . H272 . 121.6 no
H271 . N27 . H272 . 118.7 no
C16 . O28 . H281 . 110.0 no

loop_
_geom_bond_atom_site_label_1
_geom_bond_site_symmetry_1
_geom_bond_atom_site_label_2
_geom_bond_site_symmetry_2
_geom_bond_distance
_geom_bond_publ_flag
O1 . C2 . 1.4372(12) yes
O1 . C17 . 1.4181(12) yes
C2 . C3 . 1.5193(14) yes
C2 . C14 . 1.5394(15) yes
C2 . H21 . 0.971 no
C3 . O4 . 1.2385(13) yes
C3 . N5 . 1.3377(15) yes
N5 . C6 . 1.4240(14) yes
N5 . H51 . 0.860 no
C6 . C7 . 1.3914(16) yes
C6 . C13 . 1.3892(16) yes
C7 . C8 . 1.3920(15) yes
C7 . H71 . 0.929 no
C8 . O9 . 1.3683(14) yes
C8 . C11 . 1.3861(16) yes
O9 . C10 . 1.4274(16) yes
C10 . H101 . 0.958 no
C10 . H103 . 0.976 no
C10 . H102 . 0.945 no
C11 . C12 . 1.3809(17) yes
C11 . H111 . 0.941 no
C12 . C13 . 1.3871(16) yes
C12 . H121 . 0.948 no
C13 . H131 . 0.958 no
C14 . O15 . 1.4192(12) yes
C14 . C16 . 1.5321(15) yes
C14 . H141 . 0.969 no
O15 . H151 . 0.828 no
C16 . C17 . 1.5225(16) yes
C16 . O28 . 1.4011(13) yes
C16 . H161 . 0.973 no
C17 . N18 . 1.4443(14) yes
C17 . H171 . 0.970 no
N18 . C19 . 1.3826(14) yes
N18 . C26 . 1.3734(14) yes
C19 . N20 . 1.3485(14) yes
C19 . C24 . 1.3849(15) yes
N20 . C21 . 1.3393(15) yes
C21 . N22 . 1.3369(15) yes
C21 . H211 . 0.945 no
N22 . C23 . 1.3434(15) yes
C23 . C24 . 1.4037(16) yes
C23 . N27 . 1.3412(15) yes
C24 . N25 . 1.3836(14) yes
N25 . C26 . 1.3091(15) yes
C26 . H261 . 0.951 no
N27 . H271 . 0.865 no
N27 . H272 . 0.872 no
O28 . H281 . 0.811 no

loop_
_geom_hbond_atom_site_label_D
_geom_hbond_site_symmetry_D
_geom_hbond_atom_site_label_H
_geom_hbond_site_symmetry_H
_geom_hbond_atom_site_label_A
_geom_hbond_site_symmetry_A
_geom_hbond_angle_DHA
_geom_hbond_distance_DH
_geom_hbond_distance_HA
_geom_hbond_distance_DA
_geom_hbond_publ_flag
C7 . H71 . O4 . 122 0.93 2.23 2.8368(17) yes
C26 . H261 . O9 1_456 149 0.95 2.27 3.1232(17) yes
O15 . H151 . N25 2_646 160 0.83 2.07 2.8617(17) yes
N5 . H51 . N20 . 159 0.86 2.41 3.2252(17) yes
N27 . H271 . O4 2_655 166 0.86 2.42 3.2634(17) yes
N27 . H272 . O15 2_656 157 0.87 2.43 3.2488(17) yes
O28 . H281 . O4 1_455 167 0.81 1.95 2.7441(17) yes
